data_2229517
loop_
_publ_author_name
'Wang, Xiu-Yan'
'Ma, Shuai'
'He, Yu'

_publ_section_title
;
 Bis(\m-cyclohexane-1,4-dicarboxylato)bis{aqua[1-(1<i>H</i>-imidazo[4,5-<i>f</i>][1,10]phenanthrolin-2-yl)naphthalen-2-ol]cadmium}
 monohydrate
;
_journal_coeditor_code SJ5103
_journal_issue 3
_journal_name_full 'Acta Crystallographica Section E'
_journal_page_first m325
_journal_paper_doi 10.1107/S1600536811004727
_journal_volume 67
_journal_year 2011
_chemical_formula_iupac '[Cd2 (C8 H10 O4)2 (C23 H14 N4 O)2 (H2 O)2], H2 O'
_chemical_formula_moiety 'C62 H53 Cd2 N8 O13'
_chemical_formula_sum 'C62 H53 Cd2 N8 O13'
_chemical_formula_weight 1342.92
_chemical_name_systematic
;
Bis(\m-cyclohexane-1,4-dicarboxylato)bis{aqua[1-(1<i>H</i>-
imidazo[4,5-<i>f</i>][1,10]phenanthrolin-2-yl)naphthalen-2-ol]cadmium}
monohydrate
;
_space_group_IT_number 2
_symmetry_cell_setting triclinic
_symmetry_space_group_name_Hall '-P 1'
_symmetry_space_group_name_H-M 'P -1'
_atom_sites_solution_hydrogens geom
_atom_sites_solution_primary direct
_atom_sites_solution_secondary difmap
_audit_creation_method SHELXL-97
_cell_angle_alpha 66.788(4)
_cell_angle_beta 86.066(4)
_cell_angle_gamma 87.462(4)
_cell_formula_units_Z 1
_cell_length_a 9.870(3)
_cell_length_b 11.871(4)
_cell_length_c 12.459(4)
_cell_measurement_reflns_used 4657
_cell_measurement_temperature 293(2)
_cell_measurement_theta_max 25.19
_cell_measurement_theta_min 1.87
_cell_volume 1338.2(7)
_computing_cell_refinement 'SAINT (Bruker, 1999)'
_computing_data_collection 'SMART (Bruker, 1997)'
_computing_data_reduction 'SAINT (Bruker, 1999)'
_computing_molecular_graphics 'SHELXTL (Sheldrick, 2008)'
_computing_publication_material 'SHELXL97 (Sheldrick, 2008)'
_computing_structure_refinement 'SHELXL97 (Sheldrick, 2008)'
_computing_structure_solution 'SHELXS97 (Sheldrick, 2008)'
_diffrn_ambient_temperature 293(2)
_diffrn_measured_fraction_theta_full 0.978
_diffrn_measured_fraction_theta_max 0.968
_diffrn_measurement_device_type 'Bruker APEX'
_diffrn_measurement_method '\f and \w'
_diffrn_radiation_monochromator graphite
_diffrn_radiation_source 'fine-focus sealed tube'
_diffrn_radiation_type MoK\a
_diffrn_radiation_wavelength 0.71073
_diffrn_reflns_av_R_equivalents 0.0124
_diffrn_reflns_av_sigmaI/netI 0.0258
_diffrn_reflns_limit_h_max 11
_diffrn_reflns_limit_h_min -11
_diffrn_reflns_limit_k_max 14
_diffrn_reflns_limit_k_min -13
_diffrn_reflns_limit_l_max 14
_diffrn_reflns_limit_l_min -7
_diffrn_reflns_number 6918
_diffrn_reflns_theta_full 25.00
_diffrn_reflns_theta_max 25.19
_diffrn_reflns_theta_min 1.87
_diffrn_standards_number 0
_exptl_absorpt_coefficient_mu 0.873
_exptl_absorpt_correction_T_max 0.64
_exptl_absorpt_correction_T_min 0.41
_exptl_absorpt_correction_type multi-scan
_exptl_absorpt_process_details '(SADABS; Sheldrick, 1996)'
_exptl_crystal_colour 'pale yellow'
_exptl_crystal_density_diffrn 1.666
_exptl_crystal_density_method 'not measured'
_exptl_crystal_description block
_exptl_crystal_F_000 681
_exptl_crystal_size_max 0.21
_exptl_crystal_size_mid 0.18
_exptl_crystal_size_min 0.16
_refine_diff_density_max 0.402
_refine_diff_density_min -0.359
_refine_ls_extinction_method none
_refine_ls_goodness_of_fit_ref 1.042
_refine_ls_hydrogen_treatment mixed
_refine_ls_matrix_type full
_refine_ls_number_parameters 400
_refine_ls_number_reflns 4657
_refine_ls_number_restraints 0
_refine_ls_restrained_S_all 1.042
_refine_ls_R_factor_all 0.0308
_refine_ls_R_factor_gt 0.0264
_refine_ls_shift/su_max 0.001
_refine_ls_shift/su_mean 0.000
_refine_ls_structure_factor_coef Fsqd
_refine_ls_weighting_details 'calc w=1/[\s^2^(Fo^2^)+(0.0338P)^2^+0.5714P] where P=(Fo^2^+2Fc^2^)/3'
_refine_ls_weighting_scheme calc
_refine_ls_wR_factor_gt 0.0640
_refine_ls_wR_factor_ref 0.0663
_reflns_number_gt 4195
_reflns_number_total 4657
_reflns_threshold_expression I>2\s(I)
_cod_data_source_file sj5103.cif
_cod_data_source_block I
_cod_database_code 2229517
_cod_database_fobs_code 2229517

loop_
_symmetry_equiv_pos_as_xyz
'x, y, z'
'-x, -y, -z'

loop_
_atom_site_type_symbol
_atom_site_label
_atom_site_fract_x
_atom_site_fract_y
_atom_site_fract_z
_atom_site_U_iso_or_equiv
_atom_site_adp_type
_atom_site_calc_flag
_atom_site_refinement_flags
_atom_site_occupancy
_atom_site_disorder_assembly
_atom_site_disorder_group
Cd Cd1 0.616015(18) 0.060066(16) 0.681838(16) 0.03702(8) Uani d . 1 . .
C C14 0.3661(2) 0.4379(2) 1.1701(2) 0.0327(5) Uani d . 1 . .
N N1 0.6509(2) 0.05928(18) 0.86655(18) 0.0359(5) Uani d . 1 . .
C C11 0.4036(2) 0.3089(2) 0.9525(2) 0.0320(5) Uani d . 1 . .
C C19 0.2604(2) 0.5310(2) 1.1481(2) 0.0351(6) Uani d . 1 . .
N N3 0.3363(2) 0.38774(18) 0.99551(19) 0.0351(5) Uani d . 1 . .
C C12 0.5066(2) 0.2464(2) 1.0227(2) 0.0325(5) Uani d . 1 . .
O O3 1.36041(17) -0.21386(17) 0.50727(16) 0.0434(4) Uani d . 1 . .
O O1W 0.4350(2) -0.0379(2) 0.6417(2) 0.0485(5) Uani d . 1 . .
O O5 0.5359(2) 0.3191(2) 1.2950(2) 0.0529(5) Uani d . 1 . .
N N4 0.5031(2) 0.28855(18) 1.11010(18) 0.0354(5) Uani d . 1 . .
H H4 0.5566 0.2661 1.1668 0.043 Uiso calc R 1 . .
O O4 1.18245(19) -0.18121(18) 0.40333(16) 0.0482(5) Uani d . 1 . .
C C29 1.2364(2) -0.2339(2) 0.4977(2) 0.0341(5) Uani d . 1 . .
O O1 0.7412(2) -0.10599(18) 0.72164(19) 0.0572(5) Uani d . 1 . .
C C4 0.5946(2) 0.1583(2) 1.0002(2) 0.0335(5) Uani d . 1 . .
N N2 0.4511(2) 0.1855(2) 0.72357(19) 0.0388(5) Uani d . 1 . .
C C28 1.1619(3) -0.3238(2) 0.6062(2) 0.0417(6) Uani d . 1 . .
H H28 1.2225 -0.3952 0.6395 0.050 Uiso calc R 1 . .
C C13 0.3986(2) 0.3733(2) 1.0911(2) 0.0330(5) Uani d . 1 . .
C C5 0.5733(2) 0.1395(2) 0.8980(2) 0.0321(5) Uani d . 1 . .
C C6 0.4653(2) 0.2070(2) 0.8212(2) 0.0330(5) Uani d . 1 . .
C C25 0.8894(2) -0.2291(2) 0.6558(2) 0.0378(6) Uani d . 1 . .
H H25 0.8691 -0.2996 0.7290 0.045 Uiso calc R 1 . .
C C10 0.3794(2) 0.2901(2) 0.8494(2) 0.0334(5) Uani d . 1 . .
C C15 0.4384(2) 0.4081(2) 1.2701(2) 0.0375(6) Uani d . 1 . .
C C3 0.6987(3) 0.0894(2) 1.0710(2) 0.0414(6) Uani d . 1 . .
H H3 0.7152 0.0989 1.1395 0.050 Uiso calc R 1 . .
C C18 0.2375(3) 0.5914(2) 1.2272(2) 0.0382(6) Uani d . 1 . .
C C30 1.0302(3) -0.3707(3) 0.5831(3) 0.0528(8) Uani d . 1 . .
H H30A 1.0046 -0.4443 0.6502 0.063 Uiso calc R 1 . .
H H30B 1.0463 -0.3930 0.5162 0.063 Uiso calc R 1 . .
C C16 0.4145(3) 0.4692(3) 1.3466(3) 0.0440(6) Uani d . 1 . .
H H16 0.4655 0.4481 1.4120 0.053 Uiso calc R 1 . .
O O2 0.7087(3) -0.1025(3) 0.5475(2) 0.0881(9) Uani d . 1 . .
C C17 0.3173(3) 0.5587(2) 1.3248(3) 0.0457(7) Uani d . 1 . .
H H17 0.3031 0.5991 1.3752 0.055 Uiso calc R 1 . .
C C24 0.7707(3) -0.1388(2) 0.6379(3) 0.0436(6) Uani d . 1 . .
C C1 0.7484(3) -0.0044(2) 0.9354(2) 0.0431(6) Uani d . 1 . .
H H1 0.8009 -0.0599 0.9139 0.052 Uiso calc R 1 . .
C C26 1.0203(3) -0.1744(3) 0.6697(3) 0.0443(6) Uani d . 1 . .
H H26A 1.0060 -0.1441 0.7315 0.053 Uiso calc R 1 . .
H H26B 1.0448 -0.1056 0.5976 0.053 Uiso calc R 1 . .
C C7 0.3521(3) 0.2430(3) 0.6540(3) 0.0479(7) Uani d . 1 . .
H H7 0.3423 0.2277 0.5873 0.058 Uiso calc R 1 . .
C C21 0.1335(3) 0.6827(2) 1.2073(3) 0.0475(7) Uani d . 1 . .
H H21 0.1201 0.7227 1.2582 0.057 Uiso calc R 1 . .
C C8 0.2622(3) 0.3256(3) 0.6773(3) 0.0519(7) Uani d . 1 . .
H H8 0.1937 0.3641 0.6269 0.062 Uiso calc R 1 . .
C C31 0.9114(3) -0.2774(3) 0.5593(3) 0.0486(7) Uani d . 1 . .
H H31A 0.9299 -0.2094 0.4851 0.058 Uiso calc R 1 . .
H H31B 0.8291 -0.3160 0.5535 0.058 Uiso calc R 1 . .
C C20 0.1736(3) 0.5655(3) 1.0538(3) 0.0465(7) Uani d . 1 . .
H H20 0.1855 0.5279 1.0008 0.056 Uiso calc R 1 . .
C C2 0.7751(3) 0.0085(2) 1.0378(2) 0.0450(6) Uani d . 1 . .
H H2 0.8444 -0.0375 1.0835 0.054 Uiso calc R 1 . .
C C9 0.2756(3) 0.3495(2) 0.7742(2) 0.0421(6) Uani d . 1 . .
H H9 0.2164 0.4046 0.7906 0.051 Uiso calc R 1 . .
C C27 1.1360(3) -0.2690(3) 0.6991(2) 0.0517(7) Uani d . 1 . .
H H27A 1.1145 -0.3344 0.7744 0.062 Uiso calc R 1 . .
H H27B 1.2182 -0.2307 0.7055 0.062 Uiso calc R 1 . .
C C22 0.0534(3) 0.7124(3) 1.1158(3) 0.0546(8) Uani d . 1 . .
H H22 -0.0144 0.7724 1.1042 0.066 Uiso calc R 1 . .
C C23 0.0727(3) 0.6528(3) 1.0385(3) 0.0560(8) Uani d . 1 . .
H H23 0.0167 0.6726 0.9764 0.067 Uiso calc R 1 . .
O O2W 0.9490(10) -0.0713(7) 0.2643(8) 0.152(3) Uani d P 0.50 . .
H H5 0.561(3) 0.295(3) 1.356(3) 0.048(10) Uiso d . 1 . .
H HW12 0.386(4) -0.001(3) 0.592(3) 0.060(12) Uiso d . 1 . .
H HW11 0.472(5) -0.090(4) 0.625(4) 0.111(18) Uiso d . 1 . .

loop_
_atom_site_aniso_label
_atom_site_aniso_U_11
_atom_site_aniso_U_22
_atom_site_aniso_U_33
_atom_site_aniso_U_12
_atom_site_aniso_U_13
_atom_site_aniso_U_23
Cd1 0.03780(12) 0.03642(12) 0.03781(12) 0.00468(8) 0.00499(8) -0.01731(9)
C14 0.0305(12) 0.0311(13) 0.0377(14) -0.0019(10) 0.0047(10) -0.0156(11)
N1 0.0367(11) 0.0300(11) 0.0392(12) 0.0052(9) 0.0063(9) -0.0137(9)
C11 0.0327(12) 0.0284(12) 0.0371(13) 0.0014(10) 0.0042(10) -0.0163(11)
C19 0.0345(13) 0.0305(13) 0.0402(14) -0.0041(10) 0.0086(11) -0.0151(11)
N3 0.0340(11) 0.0325(11) 0.0422(12) 0.0049(9) 0.0002(9) -0.0191(10)
C12 0.0344(12) 0.0315(13) 0.0332(13) -0.0001(10) 0.0040(10) -0.0152(11)
O3 0.0332(9) 0.0511(11) 0.0413(10) -0.0014(8) 0.0006(8) -0.0136(9)
O1W 0.0520(13) 0.0472(12) 0.0519(13) 0.0006(10) -0.0018(11) -0.0257(11)
O5 0.0503(12) 0.0695(14) 0.0514(13) 0.0228(10) -0.0181(11) -0.0371(12)
N4 0.0334(11) 0.0390(12) 0.0374(12) 0.0074(9) -0.0029(9) -0.0195(10)
O4 0.0448(11) 0.0589(12) 0.0374(11) -0.0027(9) -0.0047(9) -0.0146(10)
C29 0.0367(13) 0.0322(13) 0.0378(14) 0.0042(10) 0.0031(11) -0.0198(11)
O1 0.0623(13) 0.0473(12) 0.0633(14) 0.0190(10) 0.0024(11) -0.0264(11)
C4 0.0302(12) 0.0316(13) 0.0366(14) 0.0013(10) 0.0047(10) -0.0125(11)
N2 0.0399(12) 0.0424(12) 0.0389(12) 0.0057(10) 0.0004(10) -0.0223(10)
C28 0.0345(13) 0.0335(14) 0.0488(16) 0.0088(11) 0.0044(12) -0.0093(12)
C13 0.0315(12) 0.0315(13) 0.0370(14) -0.0014(10) 0.0051(10) -0.0155(11)
C5 0.0322(12) 0.0266(12) 0.0351(13) -0.0009(10) 0.0078(10) -0.0110(10)
C6 0.0337(12) 0.0284(12) 0.0353(13) -0.0006(10) 0.0059(10) -0.0121(11)
C25 0.0328(13) 0.0340(13) 0.0436(15) 0.0014(10) 0.0032(11) -0.0131(12)
C10 0.0340(13) 0.0299(12) 0.0356(13) 0.0001(10) 0.0040(10) -0.0131(11)
C15 0.0322(13) 0.0405(14) 0.0441(15) -0.0007(11) 0.0032(11) -0.0221(12)
C3 0.0430(14) 0.0421(15) 0.0370(14) 0.0051(12) 0.0000(12) -0.0145(12)
C18 0.0402(14) 0.0311(13) 0.0444(15) -0.0056(11) 0.0111(12) -0.0178(12)
C30 0.0441(15) 0.0369(15) 0.081(2) -0.0043(12) 0.0143(15) -0.0295(15)
C16 0.0442(15) 0.0504(16) 0.0449(16) -0.0055(13) -0.0003(12) -0.0267(14)
O2 0.0831(18) 0.111(2) 0.0816(18) 0.0567(16) -0.0378(15) -0.0501(17)
C17 0.0539(16) 0.0430(15) 0.0509(17) -0.0057(13) 0.0092(14) -0.0312(14)
C24 0.0358(14) 0.0378(14) 0.0567(18) 0.0027(11) 0.0033(13) -0.0193(14)
C1 0.0428(15) 0.0357(14) 0.0491(16) 0.0106(12) 0.0044(13) -0.0170(13)
C26 0.0382(14) 0.0574(17) 0.0456(16) 0.0024(12) 0.0019(12) -0.0301(14)
C7 0.0503(16) 0.0559(18) 0.0447(16) 0.0137(14) -0.0087(13) -0.0279(14)
C21 0.0514(16) 0.0386(15) 0.0561(18) 0.0003(12) 0.0147(14) -0.0253(14)
C8 0.0519(17) 0.0604(19) 0.0505(18) 0.0216(14) -0.0163(14) -0.0296(15)
C31 0.0335(13) 0.0531(17) 0.072(2) 0.0000(12) -0.0013(13) -0.0381(16)
C20 0.0512(16) 0.0433(16) 0.0483(16) 0.0128(13) -0.0021(13) -0.0231(13)
C2 0.0436(15) 0.0411(15) 0.0462(16) 0.0141(12) -0.0050(12) -0.0138(13)
C9 0.0399(14) 0.0422(15) 0.0475(16) 0.0117(12) -0.0043(12) -0.0222(13)
C27 0.0359(14) 0.080(2) 0.0354(15) 0.0092(14) -0.0004(12) -0.0205(15)
C22 0.0536(18) 0.0425(16) 0.066(2) 0.0158(14) 0.0079(16) -0.0229(15)
C23 0.0563(18) 0.0518(18) 0.0589(19) 0.0204(14) -0.0070(15) -0.0224(15)
O2W 0.196(8) 0.118(6) 0.146(7) 0.012(6) -0.077(7) -0.048(5)

loop_
_atom_type_symbol
_atom_type_description
_atom_type_scat_dispersion_real
_atom_type_scat_dispersion_imag
_atom_type_scat_source
C C 0.0033 0.0016 'International Tables Vol C Tables 4.2.6.8 and 6.1.1.4'
H H 0.0000 0.0000 'International Tables Vol C Tables 4.2.6.8 and 6.1.1.4'
N N 0.0061 0.0033 'International Tables Vol C Tables 4.2.6.8 and 6.1.1.4'
O O 0.0106 0.0060 'International Tables Vol C Tables 4.2.6.8 and 6.1.1.4'
Cd Cd -0.8075 1.2024 'International Tables Vol C Tables 4.2.6.8 and 6.1.1.4'

loop_
_geom_angle_atom_site_label_1
_geom_angle_atom_site_label_2
_geom_angle_atom_site_label_3
_geom_angle_site_symmetry_1
_geom_angle_site_symmetry_3
_geom_angle
_geom_angle_publ_flag
O1 Cd1 N2 . . 154.70(8) ?
O1 Cd1 N1 . . 90.33(8) ?
N2 Cd1 N1 . . 71.31(7) ?
O1 Cd1 O3 . 2_756 118.02(7) ?
N2 Cd1 O3 . 2_756 87.26(7) ?
N1 Cd1 O3 . 2_756 132.00(7) ?
O1 Cd1 O1W . . 90.15(9) ?
N2 Cd1 O1W . . 86.39(8) ?
N1 Cd1 O1W . . 124.30(7) ?
O3 Cd1 O1W 2_756 . 95.35(8) ?
O1 Cd1 O4 . 2_756 89.09(8) ?
N2 Cd1 O4 . 2_756 108.12(8) ?
N1 Cd1 O4 . 2_756 91.54(7) ?
O3 Cd1 O4 2_756 2_756 54.35(6) ?
O1W Cd1 O4 . 2_756 144.16(7) ?
O1 Cd1 C29 . 2_756 103.41(8) ?
N2 Cd1 C29 . 2_756 99.92(8) ?
N1 Cd1 C29 . 2_756 113.53(7) ?
O3 Cd1 C29 2_756 2_756 27.66(7) ?
O1W Cd1 C29 . 2_756 120.39(8) ?
O4 Cd1 C29 2_756 2_756 26.75(7) ?
C15 C14 C19 . . 118.2(2) ?
C15 C14 C13 . . 119.5(2) ?
C19 C14 C13 . . 122.3(2) ?
C1 N1 C5 . . 118.8(2) ?
C1 N1 Cd1 . . 124.85(16) ?
C5 N1 Cd1 . . 116.05(16) ?
C12 C11 N3 . . 110.9(2) ?
C12 C11 C10 . . 120.9(2) ?
N3 C11 C10 . . 128.2(2) ?
C20 C19 C18 . . 116.8(2) ?
C20 C19 C14 . . 124.2(2) ?
C18 C19 C14 . . 118.9(2) ?
C13 N3 C11 . . 105.0(2) ?
N4 C12 C11 . . 105.4(2) ?
N4 C12 C4 . . 130.9(2) ?
C11 C12 C4 . . 123.7(2) ?
C29 O3 Cd1 . 2_756 93.97(15) ?
Cd1 O1W HW12 . . 121(3) ?
Cd1 O1W HW11 . . 103(3) ?
HW12 O1W HW11 . . 108(4) ?
C15 O5 H5 . . 116(2) ?
C12 N4 C13 . . 107.5(2) ?
C12 N4 H4 . . 126.2 ?
C13 N4 H4 . . 126.2 ?
C29 O4 Cd1 . 2_756 91.14(15) ?
O4 C29 O3 . . 120.3(2) ?
O4 C29 C28 . . 123.0(2) ?
O3 C29 C28 . . 116.7(2) ?
O4 C29 Cd1 . 2_756 62.11(14) ?
O3 C29 Cd1 . 2_756 58.37(13) ?
C28 C29 Cd1 . 2_756 173.23(18) ?
C24 O1 Cd1 . . 116.31(19) ?
C5 C4 C3 . . 118.0(2) ?
C5 C4 C12 . . 116.2(2) ?
C3 C4 C12 . . 125.9(2) ?
C7 N2 C6 . . 119.1(2) ?
C7 N2 Cd1 . . 124.19(17) ?
C6 N2 Cd1 . . 116.56(16) ?
C29 C28 C30 . . 114.4(2) ?
C29 C28 C27 . . 110.7(2) ?
C30 C28 C27 . . 110.5(2) ?
C29 C28 H28 . . 106.9 ?
C30 C28 H28 . . 106.9 ?
C27 C28 H28 . . 106.9 ?
N3 C13 N4 . . 111.2(2) ?
N3 C13 C14 . . 126.9(2) ?
N4 C13 C14 . . 121.9(2) ?
N1 C5 C4 . . 121.8(2) ?
N1 C5 C6 . . 117.5(2) ?
C4 C5 C6 . . 120.8(2) ?
N2 C6 C10 . . 121.6(2) ?
N2 C6 C5 . . 117.8(2) ?
C10 C6 C5 . . 120.6(2) ?
C24 C25 C31 . . 113.5(2) ?
C24 C25 C26 . . 111.5(2) ?
C31 C25 C26 . . 109.6(2) ?
C24 C25 H25 . . 107.3 ?
C31 C25 H25 . . 107.3 ?
C26 C25 H25 . . 107.3 ?
C9 C10 C6 . . 118.0(2) ?
C9 C10 C11 . . 124.2(2) ?
C6 C10 C11 . . 117.8(2) ?
O5 C15 C14 . . 119.8(2) ?
O5 C15 C16 . . 118.3(2) ?
C14 C15 C16 . . 121.9(2) ?
C2 C3 C4 . . 119.2(3) ?
C2 C3 H3 . . 120.4 ?
C4 C3 H3 . . 120.4 ?
C17 C18 C21 . . 120.6(2) ?
C17 C18 C19 . . 119.7(2) ?
C21 C18 C19 . . 119.7(3) ?
C28 C30 C31 . . 113.8(2) ?
C28 C30 H30A . . 108.8 ?
C31 C30 H30A . . 108.8 ?
C28 C30 H30B . . 108.8 ?
C31 C30 H30B . . 108.8 ?
H30A C30 H30B . . 107.7 ?
C17 C16 C15 . . 120.1(3) ?
C17 C16 H16 . . 120.0 ?
C15 C16 H16 . . 120.0 ?
C16 C17 C18 . . 121.2(2) ?
C16 C17 H17 . . 119.4 ?
C18 C17 H17 . . 119.4 ?
O2 C24 O1 . . 123.6(3) ?
O2 C24 C25 . . 121.1(3) ?
O1 C24 C25 . . 115.3(3) ?
N1 C1 C2 . . 122.9(2) ?
N1 C1 H1 . . 118.6 ?
C2 C1 H1 . . 118.6 ?
C25 C26 C27 . . 111.3(2) ?
C25 C26 H26A . . 109.4 ?
C27 C26 H26A . . 109.4 ?
C25 C26 H26B . . 109.4 ?
C27 C26 H26B . . 109.4 ?
H26A C26 H26B . . 108.0 ?
N2 C7 C8 . . 122.4(3) ?
N2 C7 H7 . . 118.8 ?
C8 C7 H7 . . 118.8 ?
C22 C21 C18 . . 121.2(3) ?
C22 C21 H21 . . 119.4 ?
C18 C21 H21 . . 119.4 ?
C9 C8 C7 . . 119.5(3) ?
C9 C8 H8 . . 120.3 ?
C7 C8 H8 . . 120.3 ?
C25 C31 C30 . . 111.5(2) ?
C25 C31 H31A . . 109.3 ?
C30 C31 H31A . . 109.3 ?
C25 C31 H31B . . 109.3 ?
C30 C31 H31B . . 109.3 ?
H31A C31 H31B . . 108.0 ?
C23 C20 C19 . . 121.8(3) ?
C23 C20 H20 . . 119.1 ?
C19 C20 H20 . . 119.1 ?
C3 C2 C1 . . 119.4(3) ?
C3 C2 H2 . . 120.3 ?
C1 C2 H2 . . 120.3 ?
C8 C9 C10 . . 119.4(2) ?
C8 C9 H9 . . 120.3 ?
C10 C9 H9 . . 120.3 ?
C26 C27 C28 . . 112.2(2) ?
C26 C27 H27A . . 109.2 ?
C28 C27 H27A . . 109.2 ?
C26 C27 H27B . . 109.2 ?
C28 C27 H27B . . 109.2 ?
H27A C27 H27B . . 107.9 ?
C21 C22 C23 . . 119.9(3) ?
C21 C22 H22 . . 120.0 ?
C23 C22 H22 . . 120.0 ?
C20 C23 C22 . . 120.6(3) ?
C20 C23 H23 . . 119.7 ?
C22 C23 H23 . . 119.7 ?

loop_
_geom_bond_atom_site_label_1
_geom_bond_atom_site_label_2
_geom_bond_site_symmetry_2
_geom_bond_distance
_geom_bond_publ_flag
Cd1 O1 . 2.1806(19) ?
Cd1 N2 . 2.328(2) ?
Cd1 N1 . 2.346(2) ?
Cd1 O3 2_756 2.3474(19) ?
Cd1 O1W . 2.358(2) ?
Cd1 O4 2_756 2.431(2) ?
Cd1 C29 2_756 2.750(3) ?
C14 C15 . 1.392(4) ?
C14 C19 . 1.444(3) ?
C14 C13 . 1.480(3) ?
N1 C1 . 1.331(3) ?
N1 C5 . 1.355(3) ?
C11 C12 . 1.375(3) ?
C11 N3 . 1.376(3) ?
C11 C10 . 1.425(3) ?
C19 C20 . 1.418(4) ?
C19 C18 . 1.431(3) ?
N3 C13 . 1.325(3) ?
C12 N4 . 1.364(3) ?
C12 C4 . 1.430(3) ?
O3 C29 . 1.280(3) ?
O3 Cd1 2_756 2.3474(19) ?
O1W HW12 . 0.79(4) ?
O1W HW11 . 0.79(5) ?
O5 C15 . 1.353(3) ?
O5 H5 . 0.75(3) ?
N4 C13 . 1.374(3) ?
N4 H4 . 0.8600 ?
O4 C29 . 1.238(3) ?
O4 Cd1 2_756 2.431(2) ?
C29 C28 . 1.518(4) ?
C29 Cd1 2_756 2.750(3) ?
O1 C24 . 1.263(3) ?
C4 C5 . 1.407(4) ?
C4 C3 . 1.408(4) ?
N2 C7 . 1.328(3) ?
N2 C6 . 1.355(3) ?
C28 C30 . 1.524(4) ?
C28 C27 . 1.538(4) ?
C28 H28 . 0.9800 ?
C5 C6 . 1.468(3) ?
C6 C10 . 1.405(3) ?
C25 C24 . 1.519(4) ?
C25 C31 . 1.522(4) ?
C25 C26 . 1.522(4) ?
C25 H25 . 0.9800 ?
C10 C9 . 1.404(4) ?
C15 C16 . 1.410(4) ?
C3 C2 . 1.367(4) ?
C3 H3 . 0.9300 ?
C18 C17 . 1.408(4) ?
C18 C21 . 1.419(4) ?
C30 C31 . 1.538(4) ?
C30 H30A . 0.9700 ?
C30 H30B . 0.9700 ?
C16 C17 . 1.358(4) ?
C16 H16 . 0.9300 ?
O2 C24 . 1.232(4) ?
C17 H17 . 0.9300 ?
C1 C2 . 1.388(4) ?
C1 H1 . 0.9300 ?
C26 C27 . 1.523(4) ?
C26 H26A . 0.9700 ?
C26 H26B . 0.9700 ?
C7 C8 . 1.394(4) ?
C7 H7 . 0.9300 ?
C21 C22 . 1.354(4) ?
C21 H21 . 0.9300 ?
C8 C9 . 1.361(4) ?
C8 H8 . 0.9300 ?
C31 H31A . 0.9700 ?
C31 H31B . 0.9700 ?
C20 C23 . 1.372(4) ?
C20 H20 . 0.9300 ?
C2 H2 . 0.9300 ?
C9 H9 . 0.9300 ?
C27 H27A . 0.9700 ?
C27 H27B . 0.9700 ?
C22 C23 . 1.401(4) ?
C22 H22 . 0.9300 ?
C23 H23 . 0.9300 ?

loop_
_geom_hbond_atom_site_label_D
_geom_hbond_atom_site_label_H
_geom_hbond_atom_site_label_A
_geom_hbond_site_symmetry_A
_geom_hbond_distance_DH
_geom_hbond_distance_HA
_geom_hbond_distance_DA
_geom_hbond_angle_DHA
N4 H4 O5 . 0.86 1.93 2.513(3) 124
O5 H5 O3 2_757 0.75(3) 1.81(3) 2.546(3) 167(3)
O1W HW12 O2 2_656 0.79(4) 1.96(4) 2.738(4) 171(4)
O1W HW11 O2 . 0.79(5) 2.49(5) 3.059(4) 130(4)
O1W HW11 O5 2_657 0.79(5) 2.51(5) 3.118(3) 135(4)
